data_9008276
loop_
_publ_author_name
'Otto, H. H.'

_publ_section_title
;
 Die kristallstruktur der ferroischen verbindung Pb3[O|GeO4]
;
_journal_name_full 'Zeitschrift fur Kristallographie'
_journal_page_first 227
_journal_page_last 240
_journal_volume 149
_journal_year 1979
_chemical_formula_structural Pb3GeO5
_chemical_formula_sum 'Ge O5 Pb3'
_space_group_IT_number 4
_symmetry_space_group_name_Hall 'P 2yb'
_symmetry_space_group_name_H-M 'P 1 21 1'
_cell_angle_alpha 90
_cell_angle_beta 92.55
_cell_angle_gamma 90
_cell_length_a 5.260
_cell_length_b 10.437
_cell_length_c 5.477
_cell_formula_units_Z 2
_cell_volume 300.382
_database_code_amcsd 0010805
_exptl_crystal_density_diffrn 8.560
_cod_original_formula_sum 'Pb3 Ge O5'
_cod_database_code 9008276
_amcsd_formula_title Pb3GeO5

loop_
_space_group_symop_operation_xyz
x,y,z
-x,1/2+y,-z

loop_
_atom_site_aniso_label
_atom_site_aniso_U_11
_atom_site_aniso_U_22
_atom_site_aniso_U_33
_atom_site_aniso_U_12
_atom_site_aniso_U_13
_atom_site_aniso_U_23
Pb1 0.00910 0.01210 0.02530 0.00180 0.00220 0.00060
Pb2 0.01050 0.01300 0.02890 0.00140 0.00450 -0.00110
Pb3 0.01240 0.01500 0.02410 0.00310 0.00180 -0.00030

loop_
_atom_site_label
_atom_site_fract_x
_atom_site_fract_y
_atom_site_fract_z
_atom_site_U_iso_or_equiv
Pb1 -0.02230 0.00000 0.03750 ?
Pb2 0.49090 0.25000 -0.01700 ?
Pb3 0.51360 0.48570 0.49890 ?
Ge 0.02060 0.25670 0.45550 0.01090
O1 -0.30000 0.29100 0.41500 0.01800
O2 0.07100 0.09170 0.47500 0.02200
O3 0.17100 0.31400 0.19200 0.02700
O4 0.16400 0.33500 0.70400 0.01700
O5 0.37700 -0.04300 0.10000 0.01800

loop_
_cod_related_entry_id
_cod_related_entry_database
_cod_related_entry_code
1 AMCSD 0010805
